data_4502950
loop_
_publ_author_name
'Qin, Ling'
'Hu, Jin-Song'
'Li, Yi-Zhi'
'Zheng, He-Gen'

_publ_section_title
;
 Effect of Carboxylate Coligands with Different Rigidity on Supramolecular
 Architectures Based on One Rigid Didentate Linear Ligand
;
_journal_issue 1
_journal_name_full 'Crystal Growth &amp; Design'
_journal_page_first 403
_journal_paper_doi 10.1021/cg2012638
_journal_volume 12
_journal_year 2012
_chemical_formula_moiety 'C26 H32 Cd N2 O6'
_chemical_formula_sum 'C26 H32 Cd N2 O6'
_chemical_formula_weight 580.94
_chemical_name_systematic
; 
 ? 
;
_space_group_IT_number 2
_symmetry_cell_setting triclinic
_symmetry_space_group_name_Hall '-P 1'
_symmetry_space_group_name_H-M 'P -1'
_atom_sites_solution_hydrogens geom
_atom_sites_solution_primary direct
_atom_sites_solution_secondary difmap
_audit_creation_method SHELXL-97
_cell_angle_alpha 100.836(3)
_cell_angle_beta 95.330(3)
_cell_angle_gamma 111.089(3)
_cell_formula_units_Z 2
_cell_length_a 8.9897(18)
_cell_length_b 12.395(3)
_cell_length_c 12.752(3)
_cell_measurement_reflns_used 3769
_cell_measurement_temperature 293(2)
_cell_measurement_theta_max 28.35
_cell_measurement_theta_min 2.43
_cell_volume 1282.0(5)
_computing_structure_refinement 'SHELXL-97 (Sheldrick, 1997)'
_computing_structure_solution 'SHELXS-97 (Sheldrick, 1990)'
_diffrn_ambient_temperature 293(2)
_diffrn_measured_fraction_theta_full 0.961
_diffrn_measured_fraction_theta_max 0.961
_diffrn_radiation_monochromator graphite
_diffrn_radiation_source 'fine-focus sealed tube'
_diffrn_radiation_type MoK\a
_diffrn_radiation_wavelength 0.71073
_diffrn_reflns_av_R_equivalents 0.0896
_diffrn_reflns_av_sigmaI/netI 0.0725
_diffrn_reflns_limit_h_max 10
_diffrn_reflns_limit_h_min -10
_diffrn_reflns_limit_k_max 14
_diffrn_reflns_limit_k_min -9
_diffrn_reflns_limit_l_max 12
_diffrn_reflns_limit_l_min -15
_diffrn_reflns_number 6249
_diffrn_reflns_theta_full 25.00
_diffrn_reflns_theta_max 25.00
_diffrn_reflns_theta_min 1.65
_exptl_absorpt_coefficient_mu 0.894
_exptl_absorpt_correction_T_max 0.821
_exptl_absorpt_correction_T_min 0.779
_exptl_absorpt_correction_type multi-scan
_exptl_crystal_colour colourless
_exptl_crystal_density_diffrn 1.505
_exptl_crystal_density_method 'not measured'
_exptl_crystal_description block
_exptl_crystal_F_000 596
_exptl_crystal_size_max 0.28
_exptl_crystal_size_mid 0.24
_exptl_crystal_size_min 0.22
_refine_diff_density_max 1.777
_refine_diff_density_min -2.315
_refine_diff_density_rms 0.179
_refine_ls_extinction_method none
_refine_ls_goodness_of_fit_ref 1.144
_refine_ls_hydrogen_treatment constr
_refine_ls_matrix_type full
_refine_ls_number_parameters 304
_refine_ls_number_reflns 4330
_refine_ls_number_restraints 2
_refine_ls_restrained_S_all 1.146
_refine_ls_R_factor_all 0.0838
_refine_ls_R_factor_gt 0.0540
_refine_ls_shift/su_max 0.000
_refine_ls_shift/su_mean 0.000
_refine_ls_structure_factor_coef Fsqd
_refine_ls_weighting_details 'calc w=1/[\s^2^(Fo^2^)+(0.0424P)^2^+9.8940P] where P=(Fo^2^+2Fc^2^)/3'
_refine_ls_weighting_scheme calc
_refine_ls_wR_factor_gt 0.1245
_refine_ls_wR_factor_ref 0.1659
_reflns_number_gt 3565
_reflns_number_total 4330
_reflns_threshold_expression >2sigma(I)
_cod_data_source_file cg2012638_si_002.cif
_cod_data_source_block 2
_cod_depositor_comments
;
The following automatic conversions were performed:

'_symmetry_cell_setting' value 'Triclinic' changed to 'triclinic'
according to /home/saulius/struct/CIF-dictionaries/cif_core.dic
dictionary named 'cif_core.dic' version 2.4.1 from 2010-06-29.

Automatic conversion script
Id: cif_fix_values 1715 2011-07-08 13:25:40Z adriana 

The following automatic conversions were performed:

'_refine_ls_hydrogen_treatment' value 'constra' was replaced with the
value 'constr' as specified in the replacement file
'src/cod-tools/trunk/data/replacement-values/replacement_values.lst'.

Automatic conversion script
Id: cif_fix_values 5376 2017-05-30 11:51:03Z andrius 
;
_cod_original_cell_volume 1281.9(4)
_cod_original_sg_symbol_Hall -P1
_cod_original_sg_symbol_H-M 'P-1   '
_cod_database_code 4502950

loop_
_symmetry_equiv_pos_as_xyz
'x, y, z'
'-x, -y, -z'

loop_
_atom_site_label
_atom_site_type_symbol
_atom_site_fract_x
_atom_site_fract_y
_atom_site_fract_z
_atom_site_U_iso_or_equiv
_atom_site_adp_type
_atom_site_occupancy
_atom_site_symmetry_multiplicity
_atom_site_calc_flag
_atom_site_refinement_flags
C1 C 0.2967(10) 0.2945(7) 0.7368(6) 0.052 Uani 1 1 d .
H1 H 0.3712 0.2591 0.7440 0.063 Uiso 1 1 calc R
C2 C 0.2960(9) 0.3821(6) 0.8223(6) 0.0386(17) Uani 1 1 d .
H2 H 0.3698 0.4029 0.8860 0.046 Uiso 1 1 calc R
C3 C 0.1933(8) 0.4382(6) 0.8170(5) 0.0308(14) Uani 1 1 d .
C4 C 0.0836(10) 0.4038(7) 0.7199(6) 0.0422(18) Uani 1 1 d .
H4 H 0.0095 0.4390 0.7095 0.051 Uiso 1 1 calc R
C5 C 0.0918(10) 0.3128(7) 0.6388(6) 0.0413(17) Uani 1 1 d U
H5 H 0.0173 0.2881 0.5749 0.050 Uiso 1 1 calc R
C6 C 0.1958(9) 0.5324(6) 0.9092(6) 0.0358(16) Uani 1 1 d .
C7 C 0.2351(10) 0.5281(7) 1.0157(6) 0.0454(19) Uani 1 1 d .
H7 H 0.2594 0.4648 1.0296 0.055 Uiso 1 1 calc R
C8 C 0.2389(10) 0.6163(7) 1.1013(6) 0.0445(19) Uani 1 1 d .
H8 H 0.2693 0.6130 1.1720 0.053 Uiso 1 1 calc R
C9 C 0.1975(8) 0.7109(6) 1.0831(5) 0.0323(15) Uani 1 1 d .
C10 C 0.1561(11) 0.7128(7) 0.9769(6) 0.048(2) Uani 1 1 d .
H10 H 0.1291 0.7750 0.9625 0.058 Uiso 1 1 calc R
C11 C 0.1535(9) 0.6253(7) 0.8911(6) 0.0401(17) Uani 1 1 d .
H11 H 0.1232 0.6287 0.8204 0.048 Uiso 1 1 calc R
C12 C 0.2024(8) 0.8062(6) 1.1755(6) 0.0345(15) Uani 1 1 d .
C13 C 0.3016(9) 0.8291(7) 1.2777(6) 0.0457(19) Uani 1 1 d .
H13 H 0.3645 0.7856 1.2890 0.055 Uiso 1 1 calc R
C14 C 0.2995(10) 0.9193(7) 1.3593(6) 0.0489(19) Uani 1 1 d U
H14 H 0.3630 0.9343 1.4263 0.059 Uiso 1 1 calc R
C15 C 0.1244(11) 0.9631(8) 1.2534(6) 0.056 Uani 1 1 d .
H15 H 0.0643 1.0089 1.2436 0.067 Uiso 1 1 calc R
C16 C 0.1167(9) 0.8740(7) 1.1673(6) 0.0422(18) Uani 1 1 d .
H16 H 0.0503 0.8607 1.1019 0.051 Uiso 1 1 calc R
C17 C 0.2124(9) -0.0298(7) 0.6262(6) 0.0414(18) Uani 1 1 d .
C18 C 0.2203(15) -0.1086(8) 0.6989(7) 0.070(3) Uani 1 1 d .
H18A H 0.2621 -0.1653 0.6635 0.084 Uiso 1 1 calc R
H18B H 0.1111 -0.1533 0.7084 0.084 Uiso 1 1 calc R
C19 C 0.3238(12) -0.0454(9) 0.8097(7) 0.057(2) Uani 1 1 d .
H19A H 0.3321 -0.1048 0.8472 0.068 Uiso 1 1 calc R
H19B H 0.4320 0.0017 0.8003 0.068 Uiso 1 1 calc R
C20 C 0.2623(12) 0.0341(9) 0.8795(7) 0.060(2) Uani 1 1 d .
H20A H 0.1533 -0.0134 0.8873 0.072 Uiso 1 1 calc R
H20B H 0.2546 0.0931 0.8415 0.072 Uiso 1 1 calc R
C21 C 0.3587(14) 0.0982(10) 0.9906(7) 0.073(3) Uani 1 1 d .
H21A H 0.3515 0.0396 1.0329 0.088 Uiso 1 1 calc R
H21B H 0.4713 0.1353 0.9839 0.088 Uiso 1 1 calc R
C22 C 0.3106(15) 0.1915(10) 1.0530(7) 0.077(3) Uani 1 1 d .
H22A H 0.1963 0.1560 1.0564 0.092 Uiso 1 1 calc R
H22B H 0.3250 0.2534 1.0138 0.092 Uiso 1 1 calc R
C23 C 0.4044(12) 0.2484(10) 1.1676(7) 0.066(3) Uani 1 1 d .
H23A H 0.5193 0.2739 1.1656 0.079 Uiso 1 1 calc R
H23B H 0.3773 0.1892 1.2103 0.079 Uiso 1 1 calc R
C24 C 0.3702(13) 0.3549(9) 1.2233(7) 0.064(3) Uani 1 1 d .
H24A H 0.2541 0.3328 1.2161 0.077 Uiso 1 1 calc R
H24B H 0.4127 0.4192 1.1873 0.077 Uiso 1 1 calc R
C25 C 0.4459(12) 0.3989(8) 1.3434(7) 0.058(2) Uani 1 1 d .
H25A H 0.5613 0.4170 1.3513 0.070 Uiso 1 1 calc R
H25B H 0.4311 0.4715 1.3738 0.070 Uiso 1 1 calc R
C26 C 0.3694(10) 0.3061(7) 1.4046(6) 0.0426(18) Uani 1 1 d .
Cd1 Cd 0.20116(6) 0.12409(5) 0.49509(4) 0.03532(19) Uani 1 1 d .
N1 N 0.1910(7) 0.2604(5) 0.6436(5) 0.0353(13) Uani 1 1 d U
N2 N 0.2149(8) 0.9859(5) 1.3500(5) 0.0404(14) Uani 1 1 d U
O1 O 0.3347(7) 0.0577(5) 0.6216(4) 0.0480(13) Uani 1 1 d .
O2 O 0.0791(7) -0.0507(5) 0.5680(4) 0.0490(13) Uani 1 1 d .
O3 O 0.4553(7) 0.2734(5) 1.4644(5) 0.0523(14) Uani 1 1 d .
O4 O 0.2191(7) 0.2600(5) 1.3919(4) 0.0491(14) Uani 1 1 d .
O5 O 0.7951(8) 0.3668(7) 0.5012(7) 0.088(3) Uani 1 1 d .
H5D H 0.6958 0.3263 0.5004 0.105 Uiso 1 1 d R
H5C H 0.8373 0.3220 0.4681 0.132 Uiso 1 1 d R
O6 O 0.0422(9) 0.4037(6) 0.3736(5) 0.0708(19) Uani 1 1 d .
H6D H 0.0707 0.3524 0.3959 0.085 Uiso 1 1 d R
H6A H 0.1219 0.4526 0.3539 0.106 Uiso 1 1 d R

loop_
_atom_site_aniso_label
_atom_site_aniso_U_11
_atom_site_aniso_U_22
_atom_site_aniso_U_33
_atom_site_aniso_U_23
_atom_site_aniso_U_13
_atom_site_aniso_U_12
C1 0.046 0.036 0.042 -0.009 0.004 -0.011
C2 0.042(4) 0.039(4) 0.032(4) 0.001(3) -0.005(3) 0.019(3)
C3 0.028(3) 0.033(4) 0.039(4) 0.009(3) 0.000(3) 0.023(3)
C4 0.048(5) 0.043(4) 0.035(4) -0.005(3) 0.004(3) 0.024(4)
C5 0.049(5) 0.045(4) 0.032(4) 0.000(3) 0.000(3) 0.027(3)
C6 0.036(4) 0.034(4) 0.033(4) -0.003(3) 0.003(3) 0.014(3)
C7 0.062(5) 0.043(4) 0.037(4) 0.003(3) 0.004(4) 0.032(4)
C8 0.054(5) 0.052(5) 0.029(4) 0.000(3) -0.001(3) 0.029(4)
C9 0.030(4) 0.033(4) 0.037(4) 0.001(3) 0.002(3) 0.020(3)
C10 0.063(5) 0.038(4) 0.034(4) -0.003(3) 0.010(4) 0.014(4)
C11 0.050(5) 0.041(4) 0.036(4) 0.004(3) 0.004(3) 0.028(4)
C12 0.025(3) 0.040(4) 0.035(4) 0.001(3) 0.001(3) 0.013(3)
C13 0.040(4) 0.056(5) 0.046(4) -0.004(4) -0.004(3) 0.034(4)
C14 0.045(5) 0.053(5) 0.037(4) -0.015(4) -0.004(3) 0.021(3)
C15 0.054 0.057 0.037 -0.011 0.004 0.012
C16 0.047(4) 0.053(5) 0.038(4) 0.002(3) -0.007(3) 0.040(4)
C17 0.038(4) 0.048(5) 0.027(3) -0.006(3) 0.003(3) 0.012(4)
C18 0.102(8) 0.041(5) 0.048(5) 0.006(4) 0.005(5) 0.011(5)
C19 0.064(6) 0.066(6) 0.051(5) 0.023(4) 0.002(4) 0.035(5)
C20 0.064(6) 0.067(6) 0.048(5) 0.017(4) -0.001(4) 0.024(5)
C21 0.079(7) 0.081(7) 0.042(5) 0.007(5) 0.011(5) 0.014(6)
C22 0.085(8) 0.088(8) 0.042(5) 0.012(5) -0.002(5) 0.021(6)
C23 0.057(6) 0.086(7) 0.040(5) 0.009(5) 0.011(4) 0.014(5)
C24 0.075(7) 0.060(6) 0.046(5) 0.023(4) 0.009(4) 0.006(5)
C25 0.062(6) 0.049(5) 0.051(5) 0.013(4) 0.007(4) 0.006(4)
C26 0.056(5) 0.035(4) 0.034(4) 0.005(3) 0.006(3) 0.018(4)
Cd1 0.0413(3) 0.0317(3) 0.0256(3) -0.0030(2) 0.0068(2) 0.0102(2)
N1 0.044(3) 0.033(3) 0.036(3) 0.004(3) 0.006(3) 0.024(3)
N2 0.047(4) 0.037(3) 0.034(3) -0.002(3) 0.006(3) 0.018(3)
O1 0.043(3) 0.046(3) 0.042(3) 0.003(2) 0.000(2) 0.008(3)
O2 0.040(3) 0.053(3) 0.052(3) 0.011(3) 0.001(3) 0.018(3)
O3 0.045(3) 0.054(4) 0.054(3) 0.017(3) 0.003(3) 0.014(3)
O4 0.041(3) 0.052(3) 0.053(3) 0.014(3) 0.011(3) 0.014(3)
O5 0.046(4) 0.077(5) 0.122(7) -0.005(5) 0.002(4) 0.020(4)
O6 0.087(5) 0.050(4) 0.073(4) 0.014(3) 0.005(4) 0.027(4)

loop_
_atom_type_symbol
_atom_type_description
_atom_type_scat_dispersion_real
_atom_type_scat_dispersion_imag
_atom_type_scat_source
C C 0.0033 0.0016 'International Tables Vol C Tables 4.2.6.8 and 6.1.1.4'
H H 0.0000 0.0000 'International Tables Vol C Tables 4.2.6.8 and 6.1.1.4'
N N 0.0061 0.0033 'International Tables Vol C Tables 4.2.6.8 and 6.1.1.4'
O O 0.0106 0.0060 'International Tables Vol C Tables 4.2.6.8 and 6.1.1.4'
Cd Cd -0.8075 1.2024 'International Tables Vol C Tables 4.2.6.8 and 6.1.1.4'

loop_
_geom_angle_atom_site_label_1
_geom_angle_atom_site_label_2
_geom_angle_atom_site_label_3
_geom_angle
_geom_angle_site_symmetry_1
_geom_angle_site_symmetry_3
N1 C1 C2 120.7(9) . .
N1 C1 H1 119.6 . .
C2 C1 H1 119.6 . .
C3 C2 C1 122.9(7) . .
C3 C2 H2 118.5 . .
C1 C2 H2 118.5 . .
C2 C3 C4 116.7(6) . .
C2 C3 C6 121.9(6) . .
C4 C3 C6 121.3(6) . .
C3 C4 C5 116.1(7) . .
C3 C4 H4 121.9 . .
C5 C4 H4 121.9 . .
N1 C5 C4 127.0(7) . .
N1 C5 H5 116.5 . .
C4 C5 H5 116.5 . .
C7 C6 C11 118.0(6) . .
C7 C6 C3 121.2(7) . .
C11 C6 C3 120.8(6) . .
C8 C7 C6 121.1(7) . .
C8 C7 H7 119.4 . .
C6 C7 H7 119.4 . .
C7 C8 C9 120.8(7) . .
C7 C8 H8 119.6 . .
C9 C8 H8 119.6 . .
C10 C9 C8 117.3(7) . .
C10 C9 C12 121.9(7) . .
C8 C9 C12 120.8(6) . .
C9 C10 C11 122.0(8) . .
C9 C10 H10 119.0 . .
C11 C10 H10 119.0 . .
C10 C11 C6 120.7(7) . .
C10 C11 H11 119.7 . .
C6 C11 H11 119.7 . .
C16 C12 C13 117.2(6) . .
C16 C12 C9 122.5(6) . .
C13 C12 C9 120.3(6) . .
C14 C13 C12 116.7(7) . .
C14 C13 H13 121.7 . .
C12 C13 H13 121.7 . .
N2 C14 C13 125.5(7) . .
N2 C14 H14 117.2 . .
C13 C14 H14 117.2 . .
N2 C15 C16 122.4(9) . .
N2 C15 H15 118.8 . .
C16 C15 H15 118.8 . .
C12 C16 C15 121.7(7) . .
C12 C16 H16 119.1 . .
C15 C16 H16 119.1 . .
O1 C17 O2 119.0(8) . .
O1 C17 C18 121.6(8) . .
O2 C17 C18 119.4(8) . .
C17 C18 C19 115.1(7) . .
C17 C18 H18A 108.5 . .
C19 C18 H18A 108.5 . .
C17 C18 H18B 108.5 . .
C19 C18 H18B 108.5 . .
H18A C18 H18B 107.5 . .
C20 C19 C18 114.7(9) . .
C20 C19 H19A 108.6 . .
C18 C19 H19A 108.6 . .
C20 C19 H19B 108.6 . .
C18 C19 H19B 108.6 . .
H19A C19 H19B 107.6 . .
C19 C20 C21 117.2(9) . .
C19 C20 H20A 108.0 . .
C21 C20 H20A 108.0 . .
C19 C20 H20B 108.0 . .
C21 C20 H20B 108.0 . .
H20A C20 H20B 107.2 . .
C22 C21 C20 116.6(10) . .
C22 C21 H21A 108.2 . .
C20 C21 H21A 108.2 . .
C22 C21 H21B 108.2 . .
C20 C21 H21B 108.2 . .
H21A C21 H21B 107.3 . .
C21 C22 C23 114.6(10) . .
C21 C22 H22A 108.6 . .
C23 C22 H22A 108.6 . .
C21 C22 H22B 108.6 . .
C23 C22 H22B 108.6 . .
H22A C22 H22B 107.6 . .
C22 C23 C24 113.3(10) . .
C22 C23 H23A 108.9 . .
C24 C23 H23A 108.9 . .
C22 C23 H23B 108.9 . .
C24 C23 H23B 108.9 . .
H23A C23 H23B 107.7 . .
C23 C24 C25 112.3(9) . .
C23 C24 H24A 109.2 . .
C25 C24 H24A 109.2 . .
C23 C24 H24B 109.2 . .
C25 C24 H24B 109.2 . .
H24A C24 H24B 107.9 . .
C26 C25 C24 110.8(7) . .
C26 C25 H25A 109.5 . .
C24 C25 H25A 109.5 . .
C26 C25 H25B 109.5 . .
C24 C25 H25B 109.5 . .
H25A C25 H25B 108.1 . .
O4 C26 O3 120.7(7) . .
O4 C26 C25 118.5(8) . .
O3 C26 C25 120.7(8) . .
O4 C26 Cd1 55.9(4) . 1_556
O3 C26 Cd1 64.8(4) . 1_556
C25 C26 Cd1 173.2(6) . 1_556
O4 Cd1 N2 92.2(2) 1_554 1_544
O4 Cd1 N1 89.2(2) 1_554 .
N2 Cd1 N1 178.4(2) 1_544 .
O4 Cd1 O2 85.4(2) 1_554 2_556
N2 Cd1 O2 87.6(2) 1_544 2_556
N1 Cd1 O2 93.3(2) . 2_556
O4 Cd1 O1 147.8(2) 1_554 .
N2 Cd1 O1 92.4(2) 1_544 .
N1 Cd1 O1 86.0(2) . .
O2 Cd1 O1 126.61(19) 2_556 .
O4 Cd1 O2 158.6(2) 1_554 .
N2 Cd1 O2 83.7(2) 1_544 .
N1 Cd1 O2 95.3(2) . .
O2 Cd1 O2 73.5(2) 2_556 .
O1 Cd1 O2 53.50(18) . .
O4 Cd1 O3 53.8(2) 1_554 1_554
N2 Cd1 O3 89.2(2) 1_544 1_554
N1 Cd1 O3 90.9(2) . 1_554
O2 Cd1 O3 138.9(2) 2_556 1_554
O1 Cd1 O3 94.47(19) . 1_554
O2 Cd1 O3 146.62(19) . 1_554
O4 Cd1 C26 26.7(2) 1_554 1_554
N2 Cd1 C26 90.2(2) 1_544 1_554
N1 Cd1 C26 90.6(2) . 1_554
O2 Cd1 C26 111.9(2) 2_556 1_554
O1 Cd1 C26 121.5(2) . 1_554
O2 Cd1 C26 171.8(2) . 1_554
O3 Cd1 C26 27.1(2) 1_554 1_554
C5 N1 C1 116.5(7) . .
C5 N1 Cd1 121.9(5) . .
C1 N1 Cd1 121.4(5) . .
C14 N2 C15 116.4(7) . .
C14 N2 Cd1 123.2(5) . 1_566
C15 N2 Cd1 120.2(6) . 1_566
C17 O1 Cd1 95.9(5) . .
C17 O2 Cd1 160.5(5) . 2_556
C17 O2 Cd1 91.5(5) . .
Cd1 O2 Cd1 106.5(2) 2_556 .
C26 O3 Cd1 88.1(5) . 1_556
C26 O4 Cd1 97.4(5) . 1_556
H5D O5 H5C 109.5 . .
H6D O6 H6A 109.5 . .

loop_
_geom_bond_atom_site_label_1
_geom_bond_atom_site_label_2
_geom_bond_distance
_geom_bond_site_symmetry_2
C1 N1 1.343(10) .
C1 C2 1.389(10) .
C1 H1 0.9300 .
C2 C3 1.345(9) .
C2 H2 0.9300 .
C3 C4 1.400(10) .
C3 C6 1.485(9) .
C4 C5 1.407(10) .
C4 H4 0.9300 .
C5 N1 1.281(9) .
C5 H5 0.9300 .
C6 C7 1.386(11) .
C6 C11 1.386(10) .
C7 C8 1.381(10) .
C7 H7 0.9300 .
C8 C9 1.402(10) .
C8 H8 0.9300 .
C9 C10 1.378(11) .
C9 C12 1.489(9) .
C10 C11 1.380(10) .
C10 H10 0.9300 .
C11 H11 0.9300 .
C12 C16 1.340(10) .
C12 C13 1.427(10) .
C13 C14 1.383(10) .
C13 H13 0.9300 .
C14 N2 1.321(10) .
C14 H14 0.9300 .
C15 N2 1.333(11) .
C15 C16 1.380(10) .
C15 H15 0.9300 .
C16 H16 0.9300 .
C17 O1 1.251(9) .
C17 O2 1.262(9) .
C17 C18 1.481(13) .
C18 C19 1.514(12) .
C18 H18A 0.9700 .
C18 H18B 0.9700 .
C19 C20 1.491(13) .
C19 H19A 0.9700 .
C19 H19B 0.9700 .
C20 C21 1.498(12) .
C20 H20A 0.9700 .
C20 H20B 0.9700 .
C21 C22 1.495(16) .
C21 H21A 0.9700 .
C21 H21B 0.9700 .
C22 C23 1.517(12) .
C22 H22A 0.9700 .
C22 H22B 0.9700 .
C23 C24 1.523(15) .
C23 H23A 0.9700 .
C23 H23B 0.9700 .
C24 C25 1.527(12) .
C24 H24A 0.9700 .
C24 H24B 0.9700 .
C25 C26 1.508(11) .
C25 H25A 0.9700 .
C25 H25B 0.9700 .
C26 O4 1.244(10) .
C26 O3 1.254(10) .
C26 Cd1 2.749(8) 1_556
Cd1 O4 2.296(6) 1_554
Cd1 N2 2.318(6) 1_544
Cd1 N1 2.322(5) .
Cd1 O2 2.350(6) 2_556
Cd1 O1 2.361(6) .
Cd1 O2 2.449(6) .
Cd1 O3 2.489(6) 1_554
Cd1 C26 2.749(8) 1_554
N2 Cd1 2.318(6) 1_566
O2 Cd1 2.350(5) 2_556
O3 Cd1 2.489(6) 1_556
O4 Cd1 2.296(6) 1_556
O5 H5D 0.8500 .
O5 H5C 0.8501 .
O6 H6D 0.8501 .
O6 H6A 0.8500 .
